data_4316819
loop_
_publ_author_name
'Hendrik J. van der Westhuizen'
'Reinout Meijboom'
'Marietjie Schutte'
'Andreas Roodt'

_publ_section_title
;
 Mechanism for the Formation of Substituted Manganese(V) Cyanidonitrido
 Complexes: Crystallographic and Kinetic Study of the Substitution
 Reactions of trans-[MnN(H2O)(CN)4]2- with Monodentate Pyridine and
 Bidentate Pyridine-Carboxylate Ligands
;
_journal_name_full 'Inorganic Chemistry'
_journal_page_first 9599
_journal_page_last 9608
_journal_paper_doi 10.1021/ic101274q
_journal_volume 49
_journal_year 2010
_chemical_formula_moiety '2(C24 H20 As), C9 H4 Mn N5 O2, 4(O) '
_chemical_formula_sum 'C57 H44 As2 Mn N5 O6'
_chemical_formula_weight 1099.75
_chemical_name_systematic
;
 ?
;
_space_group_IT_number 2
_symmetry_cell_setting triclinic
_symmetry_space_group_name_Hall '-P 1'
_symmetry_space_group_name_H-M 'P -1'
_atom_sites_solution_hydrogens geom
_atom_sites_solution_primary direct
_atom_sites_solution_secondary difmap
_audit_creation_method SHELXL-97
_cell_angle_alpha 87.798(3)
_cell_angle_beta 69.375(3)
_cell_angle_gamma 61.450(3)
_cell_formula_units_Z 2
_cell_length_a 13.535(2)
_cell_length_b 13.790(2)
_cell_length_c 17.080(3)
_cell_measurement_reflns_used 952
_cell_measurement_temperature 293(2)
_cell_measurement_theta_max 22.20
_cell_measurement_theta_min 2.3
_cell_volume 2587.9(7)
_computing_cell_refinement 'SAINT-Plus (Bruker, 1999)'
_computing_data_collection 'SMART-NT (Bruker, 1998)'
_computing_data_reduction 'SAINT-Plus and XPREP (Bruker, 1999)'
_computing_molecular_graphics 'DIAMOND (Brandenburg & Brendt, 2001)'
_computing_publication_material 'WinGX (Farrugia, 1999)'
_computing_structure_refinement 'SHELXL-97 (Sheldrick, 1997b)'
_computing_structure_solution 'SHELXS-97 (Sheldrick, 1997a)'
_diffrn_ambient_temperature 293(2)
_diffrn_measured_fraction_theta_full 0.996
_diffrn_measured_fraction_theta_max 0.996
_diffrn_measurement_device_type 'Bruker SMART CCD 1K'
_diffrn_measurement_method \w
_diffrn_radiation_monochromator graphite
_diffrn_radiation_source 'sealed tube'
_diffrn_radiation_type MoK\a
_diffrn_radiation_wavelength 0.71073
_diffrn_reflns_av_R_equivalents 0.0628
_diffrn_reflns_av_sigmaI/netI 0.1606
_diffrn_reflns_limit_h_max 15
_diffrn_reflns_limit_h_min -18
_diffrn_reflns_limit_k_max 18
_diffrn_reflns_limit_k_min -18
_diffrn_reflns_limit_l_max 22
_diffrn_reflns_limit_l_min -22
_diffrn_reflns_number 24640
_diffrn_reflns_theta_full 28.50
_diffrn_reflns_theta_max 28.50
_diffrn_reflns_theta_min 1.29
_diffrn_standards_decay_% 0
_diffrn_standards_interval_count 50
_diffrn_standards_interval_time 0
_diffrn_standards_number 0
_exptl_absorpt_coefficient_mu 1.580
_exptl_absorpt_correction_type none
_exptl_crystal_colour 'Dark red'
_exptl_crystal_density_diffrn 1.422
_exptl_crystal_density_meas 1.40
_exptl_crystal_density_method 'Flotation in benzene/diiodomethane'
_exptl_crystal_description Cuboid
_exptl_crystal_F_000 1120
_exptl_crystal_size_max 0.35
_exptl_crystal_size_mid 0.20
_exptl_crystal_size_min 0.20
_refine_diff_density_max 1.202
_refine_diff_density_min -0.866
_refine_diff_density_rms 0.074
_refine_ls_extinction_method none
_refine_ls_goodness_of_fit_ref 0.838
_refine_ls_hydrogen_treatment constr
_refine_ls_matrix_type full
_refine_ls_number_parameters 640
_refine_ls_number_reflns 13060
_refine_ls_number_restraints 0
_refine_ls_restrained_S_all 0.838
_refine_ls_R_factor_all 0.1502
_refine_ls_R_factor_gt 0.0495
_refine_ls_shift/su_max 0.001
_refine_ls_shift/su_mean 0.000
_refine_ls_structure_factor_coef Fsqd
_refine_ls_weighting_details 'calc w=1/[\s^2^(Fo^2^)+(0.0461P)^2^+0.0000P] where P=(Fo^2^+2Fc^2^)/3'
_refine_ls_weighting_scheme calc
_refine_ls_wR_factor_gt 0.0973
_refine_ls_wR_factor_ref 0.1190
_reflns_number_gt 5555
_reflns_number_total 13060
_reflns_threshold_expression >2sigma(I)
_cod_data_source_file ic101274q_si_002_3.cif
_cod_data_source_block mnpico
_cod_depositor_comments
;
The following automatic conversions were performed:

'_symmetry_cell_setting' value 'Triclinic' changed to 'triclinic'
according to the built-in table from CIF Core dictionary named
'cif_core.dic' version 2.4.1 from 2010-06-29.

Automatic conversion script
Id: cif_fix_values 1646 2011-03-28 12:23:43Z adriana 
;
_cod_database_code 4316819

loop_
_symmetry_equiv_pos_as_xyz
'x, y, z'
'-x, -y, -z'

loop_
_atom_site_label
_atom_site_type_symbol
_atom_site_fract_x
_atom_site_fract_y
_atom_site_fract_z
_atom_site_U_iso_or_equiv
_atom_site_adp_type
_atom_site_occupancy
_atom_site_symmetry_multiplicity
_atom_site_calc_flag
_atom_site_refinement_flags
_atom_site_disorder_assembly
_atom_site_disorder_group
Mn Mn 0.02355(6) 0.18105(5) 0.32970(4) 0.04674(19) Uani 1 1 d . . .
As1 As 0.56214(4) 0.49939(3) 0.80487(2) 0.03940(13) Uani 1 1 d . . .
As2 As 0.34430(4) 0.20707(3) 0.66239(3) 0.03999(13) Uani 1 1 d . . .
N1N N 0.0021(3) 0.1756(3) 0.4240(2) 0.0520(9) Uani 1 1 d . . .
C1 C 0.2028(4) 0.1224(3) 0.2857(3) 0.0530(12) Uani 1 1 d . . .
N1 N 0.3050(4) 0.0948(3) 0.2590(3) 0.0689(12) Uani 1 1 d . . .
C2 C 0.0077(4) 0.3278(4) 0.3291(3) 0.0517(12) Uani 1 1 d . . .
N2 N -0.0009(4) 0.4148(4) 0.3332(3) 0.0736(13) Uani 1 1 d . . .
C3 C -0.1492(4) 0.2555(4) 0.3393(3) 0.0488(11) Uani 1 1 d . . .
N3 N -0.2471(4) 0.2995(3) 0.3428(3) 0.0704(12) Uani 1 1 d . . .
N11 N 0.0413(3) 0.0291(3) 0.3026(2) 0.0478(9) Uani 1 1 d . . .
C11 C 0.0323(4) -0.0392(4) 0.3597(3) 0.0589(13) Uani 1 1 d . . .
H11 H 0.0270 -0.0208 0.4134 0.071 Uiso 1 1 calc R . .
C12 C 0.0307(4) -0.1340(4) 0.3427(4) 0.0738(15) Uani 1 1 d . . .
H12 H 0.0223 -0.1781 0.3844 0.089 Uiso 1 1 calc R . .
C13 C 0.0416(5) -0.1631(5) 0.2634(4) 0.0858(18) Uani 1 1 d . . .
H13 H 0.0408 -0.2276 0.2505 0.103 Uiso 1 1 calc R . .
C14 C 0.0536(4) -0.0972(5) 0.2026(4) 0.0762(16) Uani 1 1 d . . .
H14 H 0.0605 -0.1162 0.1485 0.091 Uiso 1 1 calc R . .
C15 C 0.0553(4) -0.0011(4) 0.2232(3) 0.0565(12) Uani 1 1 d . . .
C16 C 0.0695(4) 0.0768(4) 0.1620(3) 0.0609(13) Uani 1 1 d . . .
O11 O 0.0587(3) 0.1646(3) 0.19275(18) 0.0591(8) Uani 1 1 d . . .
O12 O 0.0899(4) 0.0499(3) 0.0870(2) 0.0947(13) Uani 1 1 d . . .
C111 C 0.4112(4) 0.6308(3) 0.8633(2) 0.0397(10) Uani 1 1 d . . .
C112 C 0.3076(4) 0.6467(4) 0.8536(3) 0.0503(11) Uani 1 1 d . . .
H112 H 0.3115 0.5925 0.8200 0.060 Uiso 1 1 calc R . .
C113 C 0.1992(4) 0.7426(4) 0.8935(3) 0.0617(13) Uani 1 1 d . . .
H113 H 0.1298 0.7538 0.8861 0.074 Uiso 1 1 calc R . .
C114 C 0.1924(5) 0.8218(4) 0.9441(3) 0.0730(16) Uani 1 1 d . . .
H114 H 0.1185 0.8869 0.9706 0.088 Uiso 1 1 calc R . .
C115 C 0.2932(5) 0.8059(4) 0.9558(3) 0.0712(15) Uani 1 1 d . . .
H115 H 0.2870 0.8597 0.9913 0.085 Uiso 1 1 calc R . .
C116 C 0.4056(4) 0.7103(4) 0.9154(3) 0.0566(12) Uani 1 1 d . . .
H116 H 0.4746 0.6998 0.9229 0.068 Uiso 1 1 calc R . .
C121 C 0.6868(4) 0.4864(4) 0.8399(2) 0.0455(11) Uani 1 1 d . . .
C122 C 0.7375(5) 0.5538(5) 0.8137(3) 0.0821(17) Uani 1 1 d . . .
H122 H 0.7090 0.6078 0.7808 0.098 Uiso 1 1 calc R . .
C123 C 0.8311(6) 0.5403(7) 0.8367(4) 0.111(2) Uani 1 1 d . . .
H123 H 0.8652 0.5861 0.8201 0.133 Uiso 1 1 calc R . .
C124 C 0.8735(5) 0.4592(7) 0.8839(3) 0.099(2) Uani 1 1 d . . .
H124 H 0.9377 0.4489 0.8982 0.119 Uiso 1 1 calc R . .
C125 C 0.8228(5) 0.3941(5) 0.9099(3) 0.0770(16) Uani 1 1 d . . .
H125 H 0.8516 0.3403 0.9428 0.092 Uiso 1 1 calc R . .
C126 C 0.7289(4) 0.4061(4) 0.8884(3) 0.0558(12) Uani 1 1 d . . .
H126 H 0.6946 0.3606 0.9063 0.067 Uiso 1 1 calc R . .
C131 C 0.5456(4) 0.3707(3) 0.8293(2) 0.0399(10) Uani 1 1 d . . .
C132 C 0.6210(4) 0.2733(4) 0.7720(3) 0.0563(12) Uani 1 1 d . . .
H132 H 0.6742 0.2725 0.7193 0.068 Uiso 1 1 calc R . .
C133 C 0.6179(5) 0.1775(4) 0.7923(4) 0.0724(15) Uani 1 1 d . . .
H133 H 0.6697 0.1113 0.7538 0.087 Uiso 1 1 calc R . .
C134 C 0.5382(5) 0.1796(5) 0.8693(4) 0.0754(16) Uani 1 1 d . . .
H134 H 0.5363 0.1144 0.8832 0.090 Uiso 1 1 calc R . .
C135 C 0.4605(5) 0.2771(5) 0.9267(3) 0.0695(14) Uani 1 1 d . . .
H135 H 0.4067 0.2776 0.9789 0.083 Uiso 1 1 calc R . .
C136 C 0.4627(4) 0.3739(4) 0.9066(3) 0.0545(12) Uani 1 1 d . . .
H136 H 0.4093 0.4404 0.9445 0.065 Uiso 1 1 calc R . .
C141 C 0.6144(4) 0.5015(3) 0.6855(2) 0.0398(10) Uani 1 1 d . . .
C142 C 0.5290(4) 0.5557(3) 0.6498(3) 0.0469(11) Uani 1 1 d . . .
H142 H 0.4465 0.5937 0.6836 0.056 Uiso 1 1 calc R . .
C143 C 0.5682(4) 0.5527(4) 0.5628(3) 0.0583(12) Uani 1 1 d . . .
H143 H 0.5114 0.5887 0.5380 0.070 Uiso 1 1 calc R . .
C144 C 0.6896(4) 0.4974(4) 0.5130(3) 0.0553(12) Uani 1 1 d . . .
H144 H 0.7152 0.4959 0.4547 0.066 Uiso 1 1 calc R . .
C145 C 0.7725(4) 0.4447(4) 0.5493(3) 0.0572(13) Uani 1 1 d . . .
H145 H 0.8550 0.4078 0.5154 0.069 Uiso 1 1 calc R . .
C146 C 0.7366(4) 0.4450(4) 0.6352(3) 0.0517(12) Uani 1 1 d . . .
H146 H 0.7941 0.4075 0.6592 0.062 Uiso 1 1 calc R . .
C211 C 0.2535(3) 0.3232(3) 0.7581(2) 0.0421(10) Uani 1 1 d . . .
C212 C 0.2055(4) 0.4336(4) 0.7451(3) 0.0499(11) Uani 1 1 d . . .
H212 H 0.2153 0.4501 0.6905 0.060 Uiso 1 1 calc R . .
C213 C 0.1429(4) 0.5196(4) 0.8132(3) 0.0541(12) Uani 1 1 d . . .
H213 H 0.1095 0.5938 0.8048 0.065 Uiso 1 1 calc R . .
C214 C 0.1310(4) 0.4937(4) 0.8926(3) 0.0597(13) Uani 1 1 d . . .
H214 H 0.0913 0.5506 0.9384 0.072 Uiso 1 1 calc R . .
C215 C 0.1772(5) 0.3842(5) 0.9057(3) 0.0694(15) Uani 1 1 d . . .
H215 H 0.1671 0.3680 0.9604 0.083 Uiso 1 1 calc R . .
C216 C 0.2383(4) 0.2985(4) 0.8389(3) 0.0571(12) Uani 1 1 d . . .
H216 H 0.2690 0.2247 0.8482 0.069 Uiso 1 1 calc R . .
C221 C 0.3430(4) 0.0727(3) 0.6905(3) 0.0453(11) Uani 1 1 d . . .
C222 C 0.4002(4) 0.0111(4) 0.7429(3) 0.0615(13) Uani 1 1 d . . .
H222 H 0.4399 0.0352 0.7650 0.074 Uiso 1 1 calc R . .
C223 C 0.3981(5) -0.0860(4) 0.7621(3) 0.0764(16) Uani 1 1 d . . .
H223 H 0.4338 -0.1263 0.7987 0.092 Uiso 1 1 calc R . .
C224 C 0.3422(5) -0.1231(4) 0.7263(4) 0.0804(17) Uani 1 1 d . . .
H224 H 0.3407 -0.1886 0.7393 0.096 Uiso 1 1 calc R . .
C225 C 0.2890(5) -0.0642(4) 0.6718(3) 0.0741(15) Uani 1 1 d . . .
H225 H 0.2534 -0.0906 0.6471 0.089 Uiso 1 1 calc R . .
C226 C 0.2890(4) 0.0347(4) 0.6541(3) 0.0554(12) Uani 1 1 d . . .
H226 H 0.2528 0.0754 0.6178 0.067 Uiso 1 1 calc R . .
C231 C 0.2775(4) 0.2539(3) 0.5784(3) 0.0427(10) Uani 1 1 d . . .
C232 C 0.1536(4) 0.3232(4) 0.6010(3) 0.0548(12) Uani 1 1 d . . .
H232 H 0.1027 0.3510 0.6577 0.066 Uiso 1 1 calc R . .
C233 C 0.1063(5) 0.3507(4) 0.5388(4) 0.0760(16) Uani 1 1 d . . .
H233 H 0.0233 0.3981 0.5533 0.091 Uiso 1 1 calc R . .
C234 C 0.1823(6) 0.3078(4) 0.4550(4) 0.0784(17) Uani 1 1 d . . .
H234 H 0.1499 0.3256 0.4132 0.094 Uiso 1 1 calc R . .
C235 C 0.3035(5) 0.2401(4) 0.4330(3) 0.0695(15) Uani 1 1 d . . .
H235 H 0.3538 0.2116 0.3763 0.083 Uiso 1 1 calc R . .
C236 C 0.3527(4) 0.2132(4) 0.4943(3) 0.0565(12) Uani 1 1 d . . .
H236 H 0.4361 0.1678 0.4789 0.068 Uiso 1 1 calc R . .
C241 C 0.5074(4) 0.1780(3) 0.6144(2) 0.0395(10) Uani 1 1 d . . .
C242 C 0.6045(4) 0.0707(4) 0.5937(3) 0.0570(12) Uani 1 1 d . . .
H242 H 0.5916 0.0103 0.6059 0.068 Uiso 1 1 calc R . .
C243 C 0.7214(4) 0.0536(4) 0.5546(3) 0.0668(14) Uani 1 1 d . . .
H243 H 0.7875 -0.0186 0.5411 0.080 Uiso 1 1 calc R . .
C244 C 0.7404(4) 0.1428(5) 0.5355(3) 0.0647(14) Uani 1 1 d . . .
H244 H 0.8191 0.1307 0.5087 0.078 Uiso 1 1 calc R . .
C245 C 0.6426(4) 0.2499(4) 0.5561(3) 0.0618(13) Uani 1 1 d . . .
H245 H 0.6552 0.3101 0.5427 0.074 Uiso 1 1 calc R . .
C246 C 0.5273(4) 0.2677(4) 0.5961(3) 0.0526(12) Uani 1 1 d . . .
H246 H 0.4616 0.3402 0.6112 0.063 Uiso 1 1 calc R . .
O1W O 0.5603(5) 0.8687(5) 0.8976(3) 0.160(2) Uani 1 1 d . . .
O2W O 0.8002(7) 0.7622(5) 0.9213(4) 0.234(3) Uani 1 1 d . . .
O3W O 0.3375(8) 0.0569(6) 0.9693(4) 0.266(4) Uani 1 1 d . . .
O4W O 0.0958(8) 0.1462(8) 0.9404(6) 0.324(5) Uani 1 1 d . . .

loop_
_atom_site_aniso_label
_atom_site_aniso_U_11
_atom_site_aniso_U_22
_atom_site_aniso_U_33
_atom_site_aniso_U_23
_atom_site_aniso_U_13
_atom_site_aniso_U_12
Mn 0.0374(4) 0.0486(4) 0.0418(4) -0.0036(3) -0.0124(3) -0.0133(3)
As1 0.0373(3) 0.0439(3) 0.0346(2) 0.00583(19) -0.01191(19) -0.0197(2)
As2 0.0382(3) 0.0402(3) 0.0448(3) 0.0122(2) -0.0185(2) -0.0203(2)
N1N 0.046(2) 0.057(2) 0.045(2) 0.0022(18) -0.0147(18) -0.0199(19)
C1 0.054(3) 0.040(3) 0.056(3) 0.000(2) -0.021(3) -0.016(2)
N1 0.040(2) 0.069(3) 0.080(3) -0.003(2) -0.019(2) -0.016(2)
C2 0.035(3) 0.060(3) 0.044(3) 0.009(2) -0.014(2) -0.012(3)
N2 0.077(3) 0.067(3) 0.072(3) 0.018(2) -0.033(2) -0.029(3)
C3 0.047(3) 0.050(3) 0.042(3) -0.003(2) -0.014(2) -0.020(2)
N3 0.047(3) 0.079(3) 0.079(3) 0.006(2) -0.028(2) -0.024(2)
N11 0.035(2) 0.046(2) 0.048(2) -0.0055(19) -0.0116(17) -0.0118(18)
C11 0.048(3) 0.054(3) 0.062(3) 0.003(3) -0.015(2) -0.020(3)
C12 0.064(4) 0.055(4) 0.077(4) 0.002(3) -0.010(3) -0.023(3)
C13 0.070(4) 0.058(4) 0.111(5) -0.006(4) -0.010(4) -0.033(3)
C14 0.064(4) 0.069(4) 0.075(4) -0.028(3) -0.018(3) -0.021(3)
C15 0.037(3) 0.055(3) 0.055(3) -0.009(3) -0.011(2) -0.009(2)
C16 0.051(3) 0.060(3) 0.046(3) -0.010(3) -0.018(2) -0.008(3)
O11 0.053(2) 0.061(2) 0.0484(19) -0.0005(16) -0.0174(16) -0.0189(17)
O12 0.127(3) 0.078(3) 0.049(2) -0.0119(19) -0.034(2) -0.028(2)
C111 0.043(3) 0.034(2) 0.037(2) 0.0066(19) -0.011(2) -0.018(2)
C112 0.040(3) 0.050(3) 0.050(3) 0.001(2) -0.010(2) -0.018(2)
C113 0.045(3) 0.066(3) 0.058(3) 0.004(3) -0.007(2) -0.024(3)
C114 0.062(4) 0.047(3) 0.074(4) -0.002(3) -0.005(3) -0.014(3)
C115 0.091(4) 0.046(3) 0.054(3) -0.007(2) -0.006(3) -0.031(3)
C116 0.065(3) 0.055(3) 0.053(3) 0.006(2) -0.017(3) -0.035(3)
C121 0.037(2) 0.066(3) 0.032(2) 0.005(2) -0.014(2) -0.024(2)
C122 0.102(4) 0.132(5) 0.066(4) 0.042(3) -0.044(3) -0.091(4)
C123 0.114(6) 0.208(8) 0.083(5) 0.040(5) -0.043(4) -0.131(6)
C124 0.069(4) 0.197(8) 0.054(4) 0.015(4) -0.026(3) -0.082(5)
C125 0.063(4) 0.104(5) 0.052(3) 0.007(3) -0.031(3) -0.026(3)
C126 0.048(3) 0.074(3) 0.045(3) 0.007(2) -0.020(2) -0.028(3)
C131 0.040(2) 0.043(3) 0.036(2) 0.0055(19) -0.015(2) -0.020(2)
C132 0.054(3) 0.045(3) 0.053(3) -0.004(2) -0.012(2) -0.017(2)
C133 0.078(4) 0.045(3) 0.092(4) -0.001(3) -0.038(3) -0.024(3)
C134 0.097(5) 0.065(4) 0.094(4) 0.029(3) -0.051(4) -0.054(4)
C135 0.078(4) 0.080(4) 0.065(3) 0.025(3) -0.026(3) -0.052(3)
C136 0.061(3) 0.054(3) 0.047(3) 0.006(2) -0.014(2) -0.032(3)
C141 0.040(2) 0.044(3) 0.036(2) 0.0062(19) -0.014(2) -0.022(2)
C142 0.041(3) 0.048(3) 0.041(3) 0.003(2) -0.011(2) -0.017(2)
C143 0.065(3) 0.061(3) 0.055(3) 0.019(2) -0.037(3) -0.028(3)
C144 0.069(4) 0.069(3) 0.034(3) 0.013(2) -0.016(3) -0.041(3)
C145 0.049(3) 0.063(3) 0.047(3) 0.001(2) -0.002(2) -0.029(3)
C146 0.040(3) 0.070(3) 0.042(3) 0.013(2) -0.013(2) -0.026(2)
C211 0.040(3) 0.052(3) 0.040(2) 0.004(2) -0.015(2) -0.027(2)
C212 0.048(3) 0.051(3) 0.050(3) 0.010(2) -0.022(2) -0.023(2)
C213 0.060(3) 0.046(3) 0.060(3) 0.003(2) -0.024(3) -0.027(3)
C214 0.055(3) 0.073(4) 0.047(3) -0.011(3) -0.014(2) -0.031(3)
C215 0.075(4) 0.097(4) 0.040(3) 0.013(3) -0.023(3) -0.045(4)
C216 0.063(3) 0.057(3) 0.050(3) 0.015(2) -0.026(3) -0.027(3)
C221 0.044(3) 0.045(3) 0.053(3) 0.013(2) -0.020(2) -0.027(2)
C222 0.064(3) 0.060(3) 0.067(3) 0.025(3) -0.033(3) -0.031(3)
C223 0.087(4) 0.056(3) 0.090(4) 0.038(3) -0.038(3) -0.037(3)
C224 0.082(4) 0.053(3) 0.091(4) 0.020(3) -0.010(3) -0.039(3)
C225 0.082(4) 0.067(4) 0.091(4) 0.018(3) -0.031(3) -0.052(3)
C226 0.057(3) 0.051(3) 0.070(3) 0.019(2) -0.028(3) -0.033(3)
C231 0.047(3) 0.036(2) 0.052(3) 0.012(2) -0.025(2) -0.021(2)
C232 0.050(3) 0.059(3) 0.062(3) 0.012(2) -0.031(3) -0.025(3)
C233 0.064(4) 0.072(4) 0.103(5) 0.016(3) -0.053(4) -0.028(3)
C234 0.113(5) 0.068(4) 0.089(5) 0.019(3) -0.077(4) -0.044(4)
C235 0.092(4) 0.063(3) 0.054(3) 0.004(3) -0.035(3) -0.034(3)
C236 0.064(3) 0.050(3) 0.053(3) 0.009(2) -0.028(3) -0.022(3)
C241 0.046(3) 0.043(3) 0.041(2) 0.015(2) -0.024(2) -0.026(2)
C242 0.047(3) 0.051(3) 0.072(3) 0.022(2) -0.022(3) -0.025(3)
C243 0.042(3) 0.065(3) 0.070(3) 0.010(3) -0.013(3) -0.015(3)
C244 0.048(3) 0.088(4) 0.059(3) 0.019(3) -0.019(3) -0.036(3)
C245 0.059(3) 0.074(4) 0.064(3) 0.019(3) -0.019(3) -0.045(3)
C246 0.049(3) 0.049(3) 0.061(3) 0.014(2) -0.021(2) -0.026(2)
O1W 0.184(5) 0.224(6) 0.163(5) 0.114(4) -0.087(4) -0.160(5)
O2W 0.350(10) 0.200(6) 0.144(5) 0.046(5) -0.028(6) -0.177(7)
O3W 0.350(10) 0.214(7) 0.167(6) 0.022(5) 0.025(6) -0.176(7)
O4W 0.265(10) 0.369(12) 0.287(10) 0.145(9) -0.037(8) -0.174(9)

loop_
_atom_type_symbol
_atom_type_description
_atom_type_scat_dispersion_real
_atom_type_scat_dispersion_imag
_atom_type_scat_source
C C 0.0033 0.0016 'International Tables Vol C Tables 4.2.6.8 and 6.1.1.4'
H H 0.0000 0.0000 'International Tables Vol C Tables 4.2.6.8 and 6.1.1.4'
N N 0.0061 0.0033 'International Tables Vol C Tables 4.2.6.8 and 6.1.1.4'
O O 0.0106 0.0060 'International Tables Vol C Tables 4.2.6.8 and 6.1.1.4'
As As 0.0499 2.0058 'International Tables Vol C Tables 4.2.6.8 and 6.1.1.4'
Mn Mn 0.3368 0.7283 'International Tables Vol C Tables 4.2.6.8 and 6.1.1.4'

loop_
_geom_angle_atom_site_label_1
_geom_angle_atom_site_label_2
_geom_angle_atom_site_label_3
_geom_angle
_geom_angle_site_symmetry_1
_geom_angle_site_symmetry_3
_geom_angle_publ_flag
N1N Mn C2 97.27(18) . . ?
N1N Mn C1 97.91(18) . . ?
C2 Mn C1 85.99(17) . . ?
N1N Mn C3 98.84(17) . . ?
C2 Mn C3 86.74(18) . . ?
C1 Mn C3 162.45(18) . . ?
N1N Mn N11 95.85(17) . . ?
C2 Mn N11 166.76(17) . . ?
C1 Mn N11 93.96(15) . . ?
C3 Mn N11 89.51(15) . . ?
N1N Mn O11 171.93(16) . . ?
C2 Mn O11 90.78(16) . . ?
C1 Mn O11 82.15(15) . . ?
C3 Mn O11 81.99(14) . . ?
N11 Mn O11 76.12(13) . . ?
C111 As1 C131 109.68(16) . . ?
C111 As1 C121 111.65(18) . . ?
C131 As1 C121 106.99(18) . . ?
C111 As1 C141 110.43(17) . . ?
C131 As1 C141 110.22(16) . . ?
C121 As1 C141 107.81(17) . . ?
C231 As2 C241 107.47(17) . . ?
C231 As2 C221 107.87(17) . . ?
C241 As2 C221 109.59(17) . . ?
C231 As2 C211 109.70(18) . . ?
C241 As2 C211 109.63(16) . . ?
C221 As2 C211 112.46(17) . . ?
N1 C1 Mn 175.9(4) . . ?
N2 C2 Mn 176.0(4) . . ?
N3 C3 Mn 178.0(4) . . ?
C11 N11 C15 118.1(4) . . ?
C11 N11 Mn 124.2(3) . . ?
C15 N11 Mn 117.5(3) . . ?
N11 C11 C12 123.2(5) . . ?
N11 C11 H11 118.4 . . ?
C12 C11 H11 118.4 . . ?
C11 C12 C13 118.8(5) . . ?
C11 C12 H12 120.6 . . ?
C13 C12 H12 120.6 . . ?
C12 C13 C14 120.0(5) . . ?
C12 C13 H13 120.0 . . ?
C14 C13 H13 120.0 . . ?
C13 C14 C15 118.9(5) . . ?
C13 C14 H14 120.5 . . ?
C15 C14 H14 120.5 . . ?
N11 C15 C14 120.9(5) . . ?
N11 C15 C16 115.2(4) . . ?
C14 C15 C16 123.9(5) . . ?
O12 C16 O11 126.3(5) . . ?
O12 C16 C15 117.9(5) . . ?
O11 C16 C15 115.7(4) . . ?
C16 O11 Mn 115.1(3) . . ?
C112 C111 C116 120.5(4) . . ?
C112 C111 As1 119.4(3) . . ?
C116 C111 As1 120.1(3) . . ?
C113 C112 C111 119.9(4) . . ?
C113 C112 H112 120.1 . . ?
C111 C112 H112 120.1 . . ?
C114 C113 C112 120.4(5) . . ?
C114 C113 H113 119.8 . . ?
C112 C113 H113 119.8 . . ?
C115 C114 C113 120.3(5) . . ?
C115 C114 H114 119.9 . . ?
C113 C114 H114 119.9 . . ?
C114 C115 C116 121.1(5) . . ?
C114 C115 H115 119.5 . . ?
C116 C115 H115 119.4 . . ?
C115 C116 C111 117.9(5) . . ?
C115 C116 H116 121.1 . . ?
C111 C116 H116 121.1 . . ?
C126 C121 C122 120.5(4) . . ?
C126 C121 As1 119.5(3) . . ?
C122 C121 As1 120.0(4) . . ?
C121 C122 C123 119.4(5) . . ?
C121 C122 H122 120.3 . . ?
C123 C122 H122 120.3 . . ?
C124 C123 C122 119.7(6) . . ?
C124 C123 H123 120.1 . . ?
C122 C123 H123 120.1 . . ?
C125 C124 C123 120.5(6) . . ?
C125 C124 H124 119.7 . . ?
C123 C124 H124 119.7 . . ?
C124 C125 C126 121.0(5) . . ?
C124 C125 H125 119.5 . . ?
C126 C125 H125 119.5 . . ?
C121 C126 C125 118.9(5) . . ?
C121 C126 H126 120.6 . . ?
C125 C126 H126 120.6 . . ?
C132 C131 C136 120.3(4) . . ?
C132 C131 As1 119.7(3) . . ?
C136 C131 As1 119.9(3) . . ?
C133 C132 C131 120.2(4) . . ?
C133 C132 H132 119.9 . . ?
C131 C132 H132 119.9 . . ?
C134 C133 C132 119.6(5) . . ?
C134 C133 H133 120.2 . . ?
C132 C133 H133 120.2 . . ?
C133 C134 C135 120.8(5) . . ?
C133 C134 H134 119.6 . . ?
C135 C134 H134 119.6 . . ?
C136 C135 C134 119.9(5) . . ?
C136 C135 H135 120.0 . . ?
C134 C135 H135 120.0 . . ?
C135 C136 C131 119.1(4) . . ?
C135 C136 H136 120.5 . . ?
C131 C136 H136 120.5 . . ?
C146 C141 C142 120.4(4) . . ?
C146 C141 As1 119.9(3) . . ?
C142 C141 As1 119.6(3) . . ?
C141 C142 C143 118.9(4) . . ?
C141 C142 H142 120.6 . . ?
C143 C142 H142 120.6 . . ?
C144 C143 C142 120.7(4) . . ?
C144 C143 H143 119.7 . . ?
C142 C143 H143 119.7 . . ?
C145 C144 C143 119.6(4) . . ?
C145 C144 H144 120.2 . . ?
C143 C144 H144 120.2 . . ?
C144 C145 C146 121.1(4) . . ?
C144 C145 H145 119.4 . . ?
C146 C145 H145 119.4 . . ?
C145 C146 C141 119.3(4) . . ?
C145 C146 H146 120.4 . . ?
C141 C146 H146 120.4 . . ?
C216 C211 C212 119.9(4) . . ?
C216 C211 As2 121.0(3) . . ?
C212 C211 As2 119.0(3) . . ?
C211 C212 C213 120.3(4) . . ?
C211 C212 H212 119.9 . . ?
C213 C212 H212 119.9 . . ?
C214 C213 C212 119.1(4) . . ?
C214 C213 H213 120.5 . . ?
C212 C213 H213 120.5 . . ?
C213 C214 C215 120.7(4) . . ?
C213 C214 H214 119.7 . . ?
C215 C214 H214 119.7 . . ?
C214 C215 C216 120.8(4) . . ?
C214 C215 H215 119.6 . . ?
C216 C215 H215 119.6 . . ?
C215 C216 C211 119.3(4) . . ?
C215 C216 H216 120.4 . . ?
C211 C216 H216 120.4 . . ?
C226 C221 C222 120.5(4) . . ?
C226 C221 As2 118.4(3) . . ?
C222 C221 As2 121.0(3) . . ?
C223 C222 C221 119.8(5) . . ?
C223 C222 H222 120.1 . . ?
C221 C222 H222 120.1 . . ?
C222 C223 C224 119.5(5) . . ?
C222 C223 H223 120.3 . . ?
C224 C223 H223 120.3 . . ?
C225 C224 C223 120.9(5) . . ?
C225 C224 H224 119.5 . . ?
C223 C224 H224 119.5 . . ?
C224 C225 C226 119.4(5) . . ?
C224 C225 H225 120.3 . . ?
C226 C225 H225 120.3 . . ?
C221 C226 C225 119.8(5) . . ?
C221 C226 H226 120.1 . . ?
C225 C226 H226 120.1 . . ?
C236 C231 C232 120.0(4) . . ?
C236 C231 As2 119.3(3) . . ?
C232 C231 As2 120.6(3) . . ?
C233 C232 C231 119.5(5) . . ?
C233 C232 H232 120.3 . . ?
C231 C232 H232 120.3 . . ?
C232 C233 C234 119.8(5) . . ?
C232 C233 H233 120.1 . . ?
C234 C233 H233 120.1 . . ?
C235 C234 C233 120.6(5) . . ?
C235 C234 H234 119.7 . . ?
C233 C234 H234 119.7 . . ?
C234 C235 C236 120.3(5) . . ?
C234 C235 H235 119.8 . . ?
C236 C235 H235 119.8 . . ?
C235 C236 C231 119.7(4) . . ?
C235 C236 H236 120.2 . . ?
C231 C236 H236 120.2 . . ?
C242 C241 C246 120.0(4) . . ?
C242 C241 As2 121.5(3) . . ?
C246 C241 As2 118.4(3) . . ?
C241 C242 C243 119.3(4) . . ?
C241 C242 H242 120.4 . . ?
C243 C242 H242 120.4 . . ?
C244 C243 C242 120.4(5) . . ?
C244 C243 H243 119.8 . . ?
C242 C243 H243 119.8 . . ?
C243 C244 C245 119.9(4) . . ?
C243 C244 H244 120.0 . . ?
C245 C244 H244 120.0 . . ?
C246 C245 C244 120.1(4) . . ?
C246 C245 H245 120.0 . . ?
C244 C245 H245 120.0 . . ?
C245 C246 C241 120.3(4) . . ?
C245 C246 H246 119.8 . . ?
C241 C246 H246 119.8 . . ?

loop_
_geom_bond_atom_site_label_1
_geom_bond_atom_site_label_2
_geom_bond_distance
_geom_bond_site_symmetry_2
_geom_bond_publ_flag
Mn N1N 1.538(3) . ?
Mn C2 1.931(5) . ?
Mn C1 1.998(5) . ?
Mn C3 1.999(5) . ?
Mn N11 2.045(3) . ?
Mn O11 2.214(3) . ?
As1 C111 1.902(4) . ?
As1 C131 1.905(4) . ?
As1 C121 1.911(4) . ?
As1 C141 1.913(4) . ?
As2 C231 1.891(4) . ?
As2 C241 1.900(4) . ?
As2 C221 1.903(4) . ?
As2 C211 1.911(4) . ?
C1 N1 1.154(5) . ?
C2 N2 1.150(5) . ?
C3 N3 1.142(5) . ?
N11 C11 1.345(5) . ?
N11 C15 1.354(5) . ?
C11 C12 1.362(6) . ?
C11 H11 0.9300 . ?
C12 C13 1.365(7) . ?
C12 H12 0.9300 . ?
C13 C14 1.371(7) . ?
C13 H13 0.9300 . ?
C14 C15 1.397(6) . ?
C14 H14 0.9300 . ?
C15 C16 1.502(6) . ?
C16 O12 1.242(5) . ?
C16 O11 1.261(5) . ?
C111 C112 1.382(5) . ?
C111 C116 1.395(5) . ?
C112 C113 1.369(6) . ?
C112 H112 0.9300 . ?
C113 C114 1.367(6) . ?
C113 H113 0.9300 . ?
C114 C115 1.361(7) . ?
C114 H114 0.9300 . ?
C115 C116 1.394(6) . ?
C115 H115 0.9300 . ?
C116 H116 0.9300 . ?
C121 C126 1.376(6) . ?
C121 C122 1.377(6) . ?
C122 C123 1.385(7) . ?
C122 H122 0.9300 . ?
C123 C124 1.369(8) . ?
C123 H123 0.9300 . ?
C124 C125 1.347(7) . ?
C124 H124 0.9300 . ?
C125 C126 1.379(6) . ?
C125 H125 0.9300 . ?
C126 H126 0.9300 . ?
C131 C132 1.375(5) . ?
C131 C136 1.385(5) . ?
C132 C133 1.370(6) . ?
C132 H132 0.9300 . ?
C133 C134 1.367(7) . ?
C133 H133 0.9300 . ?
C134 C135 1.378(6) . ?
C134 H134 0.9300 . ?
C135 C136 1.376(6) . ?
C135 H135 0.9300 . ?
C136 H136 0.9300 . ?
C141 C146 1.378(5) . ?
C141 C142 1.379(5) . ?
C142 C143 1.385(5) . ?
C142 H142 0.9300 . ?
C143 C144 1.368(6) . ?
C143 H143 0.9300 . ?
C144 C145 1.359(6) . ?
C144 H144 0.9300 . ?
C145 C146 1.373(6) . ?
C145 H145 0.9300 . ?
C146 H146 0.9300 . ?
C211 C216 1.376(5) . ?
C211 C212 1.385(5) . ?
C212 C213 1.389(5) . ?
C212 H212 0.9300 . ?
C213 C214 1.363(6) . ?
C213 H213 0.9300 . ?
C214 C215 1.374(6) . ?
C214 H214 0.9300 . ?
C215 C216 1.374(6) . ?
C215 H215 0.9300 . ?
C216 H216 0.9300 . ?
C221 C226 1.381(6) . ?
C221 C222 1.386(6) . ?
C222 C223 1.377(6) . ?
C222 H222 0.9300 . ?
C223 C224 1.387(7) . ?
C223 H223 0.9300 . ?
C224 C225 1.379(7) . ?
C224 H224 0.9300 . ?
C225 C226 1.386(6) . ?
C225 H225 0.9300 . ?
C226 H226 0.9300 . ?
C231 C236 1.380(6) . ?
C231 C232 1.383(5) . ?
C232 C233 1.378(6) . ?
C232 H232 0.9300 . ?
C233 C234 1.380(7) . ?
C233 H233 0.9300 . ?
C234 C235 1.354(7) . ?
C234 H234 0.9300 . ?
C235 C236 1.379(6) . ?
C235 H235 0.9300 . ?
C236 H236 0.9300 . ?
C241 C242 1.377(5) . ?
C241 C246 1.388(5) . ?
C242 C243 1.384(6) . ?
C242 H242 0.9300 . ?
C243 C244 1.378(6) . ?
C243 H243 0.9300 . ?
C244 C245 1.379(6) . ?
C244 H244 0.9300 . ?
C245 C246 1.363(6) . ?
C245 H245 0.9300 . ?
C246 H246 0.9300 . ?
